data_4313987
loop_
_publ_author_name
'Benjamin D. Ward'
'Stuart R. Dubberley'
'Lutz H. Gade'
'Philip Mountford'

_publ_contact_author
;
  Dr P. Mountford         
  Inorganic Chemistry Laboratory
  South Parks Road
  Oxford
  OX1 3QR
  UK
;
_publ_contact_author_email Philip.Mountford@chem.ox.ac.uk
_publ_contact_author_fax '+44 1865 272690'
_publ_contact_author_phone '+44 1865 272679'
_publ_section_title
;
 Group 6 Imido Complexes Supported by Diamido-Donor Ligands
;
_journal_name_full 'Inorganic Chemistry'
_journal_page_first 4961
_journal_page_last 4969
_journal_paper_doi 10.1021/ic034377s
_journal_volume 42
_journal_year 2003
_chemical_compound_source
;
?
;
_chemical_formula_moiety ' C23 H40 N4 Si2 W1 '
_chemical_formula_sum 'C23 H40 N4 Si2 W'
_chemical_formula_weight 612.62
_chemical_name_systematic
;                                           
  [W{(2-C5NH4)C(Me)(CH2NSiMe3)2}(NPh)Me2] 
;
_space_group_IT_number 14
_symmetry_cell_setting monoclinic
_symmetry_space_group_name_Hall '-P 2yn'
_symmetry_space_group_name_H-M 'P 1 21/n 1'
_atom_sites_solution_hydrogens geom
_atom_sites_solution_primary direct
_cell_angle_alpha 90.00
_cell_angle_beta 91.659(1)
_cell_angle_gamma 90.00
_cell_formula_units_Z 4
_cell_length_a 10.6452(2)
_cell_length_b 16.4633(3)
_cell_length_c 15.2794(2)
_cell_measurement_reflns_used 6261
_cell_measurement_temperature 150
_cell_measurement_theta_max 27.485
_cell_measurement_theta_min 2.910
_cell_volume 2676.67(8)
_computing_cell_refinement
;                                                   
KappaCCD software 'DENZO' (Otwinowski & Minor, 1996) 
;
_computing_data_collection
;                                                   
KappaCCD software 'Collect' (Nonius, 2000)          
;
_computing_data_reduction
;                                                   
KappaCCD software 'DENZO' (Otwinowski & Minor, 1996) 
;
_computing_molecular_graphics 'CAMERON (Watkin, Prout and Pearce, 1996)'
_computing_publication_material
;                                                                      
CRYSTALS Issue 10 (Watkin et al., 1996)                                
;
_computing_structure_refinement
;                                                                      
CRYSTALS Issue 10 (Watkin et al., 1996)                                
;
_computing_structure_solution 'SIR92 (Altomare, et al., 1994)'
_diffrn_ambient_temperature 150
_diffrn_measurement_device_type 'Nonius KappaCCD'
_diffrn_measurement_method CCD
_diffrn_radiation_type 'Mo K\a'
_diffrn_radiation_wavelength 0.71073
_diffrn_reflns_av_R_equivalents 0.01
_diffrn_reflns_limit_h_max 13
_diffrn_reflns_limit_h_min -13
_diffrn_reflns_limit_k_max 21
_diffrn_reflns_limit_k_min -21
_diffrn_reflns_limit_l_max 19
_diffrn_reflns_limit_l_min -19
_diffrn_reflns_number 12044
_diffrn_reflns_theta_max 27.47
_diffrn_reflns_theta_min 2.91
_diffrn_standards_decay_% 'not measured'
_diffrn_standards_interval_count 'not measured'
_diffrn_standards_interval_time 'not measured'
_diffrn_standards_number 'not measured'
_exptl_absorpt_coefficient_mu 4.42
_exptl_absorpt_correction_T_max 0.643
_exptl_absorpt_correction_T_min 0.413
_exptl_absorpt_correction_type multi-scan
_exptl_crystal_colour 'dark red'
_exptl_crystal_density_diffrn 1.52
_exptl_crystal_density_meas ?
_exptl_crystal_density_method none
_exptl_crystal_description 'block '
_exptl_crystal_F_000 1227.09
_exptl_crystal_size_max 0.30
_exptl_crystal_size_mid 0.20
_exptl_crystal_size_min 0.10
_refine_diff_density_max 1.19
_refine_diff_density_min -0.60
_refine_ls_abs_structure_Flack none
_refine_ls_extinction_coef 71.1(39)
_refine_ls_extinction_method 'Larson 1970 Crystallographic Computing eq 22'
_refine_ls_goodness_of_fit_ref 1.2430
_refine_ls_hydrogen_treatment 'riding model'
_refine_ls_matrix_type full
_refine_ls_number_parameters 272
_refine_ls_number_reflns 4338
_refine_ls_number_restraints 0
_refine_ls_R_factor_gt 0.0227
_refine_ls_shift/su_max 0.01
_refine_ls_structure_factor_coef F
_refine_ls_weighting_details
;
Chebychev polynomial with 2 parameters, Carruthers & Watkin , 1979,
0.828E-01-.519  
;
_refine_ls_weighting_scheme 'Chebychev polynomial'
_refine_ls_wR_factor_ref 0.0106
_reflns_limit_h_max 13
_reflns_limit_h_min -13
_reflns_limit_k_max 21
_reflns_limit_k_min 0
_reflns_limit_l_max 19
_reflns_limit_l_min 0
_reflns_number_gt 4338
_reflns_number_total 6111
_reflns_threshold_expression >3.00\s(I)
_cod_data_source_file ic034377ssi20030415_021439_2.cif
_cod_data_source_block compound_5
_cod_depositor_comments
;
The following automatic conversions were performed:

'_symmetry_cell_setting' value 'Monoclinic ' changed to 'monoclinic'
according to the built-in table from CIF Core dictionary named
'cif_core.dic' version 2.4.1 from 2010-06-29.

Automatic conversion script
Id: cif_fix_values 1646 2011-03-28 12:23:43Z adriana 

The following automatic conversions were performed:

'_exptl_crystal_density_meas' value 'not measured' was changed to '?'
- the value is perceived as not measured.

Automatic conversion script
Id: cif_fix_values 3008 2015-01-20 13:52:24Z robertas 

The following automatic conversions were performed:

'_atom_sites_solution_primary' value 'direct methods' was changed to
'direct'.

'_atom_sites_solution_hydrogens' value 'geometric' was changed to
'geom'.

Automatic conversion script
Id: cif_fix_values 6452 2018-10-05 10:23:21Z andrius 
;
_cod_original_sg_symbol_H-M 'P 1 21/n 1 '
_cod_original_formula_sum ' C23 H40 N4 Si2 W1 '
_cod_database_code 4313987

loop_
_symmetry_equiv_pos_as_xyz
x,y,z
-x,-y,-z
-x+1/2,y+1/2,-z+1/2
x+1/2,-y+1/2,z+1/2

loop_
_atom_site_label
_atom_site_fract_x
_atom_site_fract_y
_atom_site_fract_z
_atom_site_U_iso_or_equiv
_atom_site_occupancy
_atom_site_adp_type
W1 0.237863(6) 0.247246(7) 0.386340(4) 0.0172 1.0000 Uani
N1 0.10629(18) 0.30981(11) 0.39420(12) 0.0216 1.0000 Uani
N2 0.22724(17) 0.1635(1) 0.48039(11) 0.0207 1.0000 Uani
N3 0.19528(16) 0.15889(11) 0.2965(1) 0.0201 1.0000 Uani
N4 0.43910(17) 0.19381(11) 0.37012(11) 0.0222 1.0000 Uani
Si1 0.11065(6) 0.16617(4) 0.56007(4) 0.0261 1.0000 Uani
Si2 0.10304(5) 0.16757(4) 0.20055(4) 0.0227 1.0000 Uani
C1 0.0234(2) 0.37564(12) 0.39351(13) 0.0197 1.0000 Uani
C2 0.0675(2) 0.45246(14) 0.37170(16) 0.0290 1.0000 Uani
C3 -0.0154(3) 0.51753(15) 0.36860(17) 0.0368 1.0000 Uani
C4 -0.1399(3) 0.50687(15) 0.38618(18) 0.0356 1.0000 Uani
C5 -0.1836(2) 0.43054(16) 0.40947(18) 0.0346 1.0000 Uani
C6 -0.1028(2) 0.36493(15) 0.41378(15) 0.0290 1.0000 Uani
C7 0.3051(2) 0.32113(13) 0.27299(13) 0.0269 1.0000 Uani
C8 0.3512(2) 0.32977(14) 0.47298(14) 0.0273 1.0000 Uani
C9 0.53839(19) 0.2426(2) 0.35656(12) 0.0285 1.0000 Uani
C10 0.6569(2) 0.21364(17) 0.33946(16) 0.0336 1.0000 Uani
C11 0.6748(2) 0.13045(19) 0.33521(18) 0.0391 1.0000 Uani
C12 0.5740(2) 0.07971(17) 0.35014(15) 0.0307 1.0000 Uani
C13 0.4563(2) 0.11259(13) 0.36734(14) 0.0225 1.0000 Uani
C14 0.3419(2) 0.06276(14) 0.38534(14) 0.0252 1.0000 Uani
C15 0.3715(2) -0.02865(14) 0.38796(17) 0.0310 1.0000 Uani
C16 0.2926(2) 0.08577(13) 0.47581(15) 0.0248 1.0000 Uani
C17 0.2401(2) 0.07519(12) 0.31209(15) 0.0264 1.0000 Uani
C18 -0.0387(3) 0.12820(18) 0.5087(2) 0.0512 1.0000 Uani
C19 0.0881(2) 0.26955(13) 0.60582(15) 0.0309 1.0000 Uani
C20 0.1575(3) 0.09837(17) 0.65424(19) 0.0498 1.0000 Uani
C21 0.0135(3) 0.07131(16) 0.18181(18) 0.0399 1.0000 Uani
C22 -0.01582(17) 0.2509(2) 0.20680(13) 0.0302 1.0000 Uani
C23 0.2017(2) 0.18346(19) 0.10303(15) 0.0383 1.0000 Uani
H21 0.1582 0.46038 0.35847 0.0360 1.0000 Uiso
H31 0.0163 0.57277 0.35333 0.0442 1.0000 Uiso
H41 -0.1992 0.55392 0.38250 0.0433 1.0000 Uiso
H51 -0.2743 0.42279 0.42274 0.0410 1.0000 Uiso
H61 -0.1339 0.31020 0.43150 0.0358 1.0000 Uiso
H71 0.3860 0.29812 0.25228 0.0351 1.0000 Uiso
H72 0.3188 0.37871 0.29208 0.0351 1.0000 Uiso
H73 0.2406 0.31964 0.22411 0.0351 1.0000 Uiso
H81 0.4380 0.30757 0.48086 0.0354 1.0000 Uiso
H82 0.3110 0.33390 0.53118 0.0354 1.0000 Uiso
H83 0.3548 0.38488 0.44561 0.0354 1.0000 Uiso
H91 0.52550 0.3027 0.35899 0.0351 1.0000 Uiso
H101 0.7286 0.25165 0.33032 0.0433 1.0000 Uiso
H111 0.7589 0.10737 0.32158 0.0461 1.0000 Uiso
H121 0.5851 0.01941 0.34874 0.0375 1.0000 Uiso
H151 0.2930 -0.05954 0.40021 0.0395 1.0000 Uiso
H152 0.4362 -0.03974 0.43521 0.0395 1.0000 Uiso
H153 0.4043 -0.04614 0.33025 0.0395 1.0000 Uiso
H161 0.3661 0.08748 0.51811 0.0315 1.0000 Uiso
H162 0.2330 0.04232 0.49377 0.0315 1.0000 Uiso
H171 0.1656 0.04149 0.32722 0.0338 1.0000 Uiso
H172 0.2755 0.05497 0.25623 0.0338 1.0000 Uiso
H181 -0.1069 0.12886 0.5523 0.0621 1.0000 Uiso
H182 -0.0261 0.07141 0.4875 0.0621 1.0000 Uiso
H183 -0.0628 0.16398 0.4581 0.0621 1.0000 Uiso
H191 0.0213 0.26798 0.65049 0.0391 1.0000 Uiso
H192 0.1688 0.28862 0.63397 0.0391 1.0000 Uiso
H193 0.0623 0.30770 0.55764 0.0391 1.0000 Uiso
H201 0.0914 0.09979 0.69937 0.0624 1.0000 Uiso
H202 0.2390 0.11798 0.68071 0.0624 1.0000 Uiso
H203 0.1678 0.04143 0.63281 0.0624 1.0000 Uiso
H211 -0.0395 0.07617 0.12696 0.0498 1.0000 Uiso
H212 -0.0416 0.06100 0.23253 0.0498 1.0000 Uiso
H213 0.0738 0.02518 0.17591 0.0498 1.0000 Uiso
H221 -0.06626 0.2536 0.15063 0.0383 1.0000 Uiso
H222 0.02826 0.3039 0.21699 0.0383 1.0000 Uiso
H223 -0.07292 0.2399 0.25625 0.0383 1.0000 Uiso
H231 0.1464 0.18826 0.04929 0.0490 1.0000 Uiso
H232 0.2518 0.23447 0.11104 0.0490 1.0000 Uiso
H233 0.2601 0.13635 0.09659 0.0490 1.0000 Uiso

loop_
_atom_site_aniso_label
_atom_site_aniso_U_11
_atom_site_aniso_U_22
_atom_site_aniso_U_33
_atom_site_aniso_U_23
_atom_site_aniso_U_13
_atom_site_aniso_U_12
W1 0.01658(4) 0.01740(4) 0.01751(4) 0.00054(6) 0.000983(19) 0.00129(6)
N1 0.0221(8) 0.0223(8) 0.0206(8) 0.0010(7) 0.0023(6) -0.0004(7)
N2 0.0235(8) 0.0190(7) 0.0198(8) 0.0007(7) 0.0024(6) 0.0032(7)
N3 0.0200(8) 0.0198(8) 0.0203(8) 0.0018(6) -0.0034(6) 0.0015(7)
N4 0.0207(8) 0.0258(8) 0.0201(8) -0.0010(6) 0.0001(6) 0.0017(7)
Si1 0.0273(3) 0.0225(3) 0.0289(3) 0.0032(2) 0.0085(2) 0.0017(2)
Si2 0.0199(3) 0.0275(3) 0.0206(3) -0.0017(2) -0.0020(2) 0.0025(2)
C1 0.022(1) 0.0213(9) 0.0157(9) -0.0007(7) 0.0001(7) 0.0054(8)
C2 0.0304(12) 0.022(1) 0.0352(12) 0.0009(9) 0.0041(9) 0.0022(9)
C3 0.0456(14) 0.0251(11) 0.0401(14) 0.006(1) 0.0059(11) 0.008(1)
C4 0.0372(12) 0.0307(11) 0.0390(13) -0.0014(9) 0.001(1) 0.016(1)
C5 0.0253(11) 0.0388(14) 0.0400(14) -0.003(1) 0.006(1) 0.011(1)
C6 0.0279(12) 0.0266(11) 0.0327(12) -0.0008(9) 0.0061(9) 0.0027(9)
C7 0.029(1) 0.0295(11) 0.0225(11) 0.0066(8) 0.0088(9) -0.0038(9)
C8 0.0306(11) 0.025(1) 0.026(1) -0.0091(9) -0.0018(9) -0.0038(9)
C9 0.0254(9) 0.0364(14) 0.0238(8) -0.0019(12) 0.0000(7) -0.0022(12)
C10 0.023(1) 0.0483(13) 0.0295(12) -0.0028(11) 0.0009(8) -0.005(1)
C11 0.0226(11) 0.0601(17) 0.0348(13) -0.0015(13) 0.0032(9) 0.0107(12)
C12 0.0271(11) 0.0388(12) 0.0262(11) -0.001(1) 0.0010(9) 0.008(1)
C13 0.0201(11) 0.0284(11) 0.0188(9) -0.0001(8) -0.0031(7) 0.0039(9)
C14 0.021(1) 0.0264(11) 0.0278(11) -0.0002(8) -0.0025(8) 0.0037(8)
C15 0.0300(11) 0.025(1) 0.0384(12) -0.0023(9) -0.0033(9) 0.0077(9)
C16 0.027(1) 0.0220(9) 0.026(1) 0.0048(9) 0.0038(8) 0.0054(9)
C17 0.0289(11) 0.0185(9) 0.0314(11) -0.0030(8) -0.0064(9) 0.0020(9)
C18 0.0275(12) 0.0395(14) 0.087(2) -0.0110(15) 0.0138(14) -0.0046(11)
C19 0.0380(11) 0.0303(13) 0.0253(9) -0.0002(8) 0.0124(8) 0.0036(8)
C20 0.074(2) 0.0412(14) 0.0360(14) 0.0159(11) 0.0269(14) 0.0150(14)
C21 0.0412(15) 0.0369(14) 0.0404(15) -0.000(1) -0.0163(12) -0.0017(11)
C22 0.0246(8) 0.0355(9) 0.0302(8) -0.0046(18) -0.0066(7) 0.0095(17)
C23 0.0263(12) 0.0690(18) 0.020(1) -0.0032(11) 0.0015(9) 0.0008(12)

loop_
_atom_type_symbol
_atom_type_scat_dispersion_real
_atom_type_scat_dispersion_imag
_atom_type_scat_Cromer_Mann_a1
_atom_type_scat_Cromer_Mann_b1
_atom_type_scat_Cromer_Mann_a2
_atom_type_scat_Cromer_Mann_b2
_atom_type_scat_Cromer_Mann_a3
_atom_type_scat_Cromer_Mann_b3
_atom_type_scat_Cromer_Mann_a4
_atom_type_scat_Cromer_Mann_b4
_atom_type_scat_Cromer_Mann_c
_atom_type_scat_source
'C   ' 0.0020 0.0020 2.3100 20.8439 1.0200 10.2075 1.5886 0.5687 0.8650 51.6512 0.2156 International_Tables_Vol_IV_Table_2.2B
'H   ' 0.0000 0.0000 0.4930 10.5109 0.3229 26.1257 0.1402 3.1424 0.0408 57.7997 0.0030 International_Tables_Vol_IV_Table_2.2B
'N   ' 0.0040 0.0030 12.2126 0.0057 3.1322 9.8933 2.0125 28.9975 1.1663 0.5826 -11.5290 International_Tables_Vol_IV_Table_2.2B
'W   ' -1.4210 6.8720 29.0818 1.7203 15.4300 9.2259 14.4327 0.3217 5.1198 57.0560 9.8875 International_Tables_Vol_IV_Table_2.2B
'Si  ' 0.0720 0.0710 6.2915 2.4386 3.0353 32.3337 1.9891 0.6785 1.5410 81.6937 1.1407 International_Tables_Vol_IV_Table_2.2B

loop_
_geom_angle_atom_site_label_1
_geom_angle_site_symmetry_1
_geom_angle_atom_site_label_2
_geom_angle_site_symmetry_2
_geom_angle_atom_site_label_3
_geom_angle_site_symmetry_3
_geom_angle
_geom_angle_publ_flag
N1 . W1 . N2 . 107.19(8) yes
N1 . W1 . N3 . 107.68(8) yes
N2 . W1 . N3 . 88.61(7) yes
N1 . W1 . N4 . 165.89(7) yes
N2 . W1 . N4 . 83.55(7) yes
N3 . W1 . N4 . 81.19(7) yes
N1 . W1 . C7 . 90.45(8) yes
N2 . W1 . C7 . 162.36(8) yes
N3 . W1 . C7 . 86.40(7) yes
N4 . W1 . C7 . 78.97(7) yes
N1 . W1 . C8 . 91.21(9) yes
N2 . W1 . C8 . 91.97(8) yes
N3 . W1 . C8 . 160.03(8) yes
N4 . W1 . C8 . 79.05(8) yes
C7 . W1 . C8 . 87.06(8) yes
W1 . N1 . C1 . 164.76(16) yes
W1 . N2 . Si1 . 122.36(9) yes
W1 . N2 . C16 . 122.26(14) yes
Si1 . N2 . C16 . 113.63(14) yes
W1 . N3 . Si2 . 127.9(1) yes
W1 . N3 . C17 . 119.53(13) yes
Si2 . N3 . C17 . 112.51(13) yes
W1 . N4 . C9 . 121.17(17) yes
W1 . N4 . C13 . 120.13(15) yes
C9 . N4 . C13 . 118.5(2) yes
N2 . Si1 . C18 . 108.08(12) yes
N2 . Si1 . C19 . 112.5(1) yes
C18 . Si1 . C19 . 110.39(12) yes
N2 . Si1 . C20 . 109.72(11) yes
C18 . Si1 . C20 . 109.17(16) yes
C19 . Si1 . C20 . 106.90(13) yes
N3 . Si2 . C21 . 109.4(1) yes
N3 . Si2 . C22 . 112.43(9) yes
C21 . Si2 . C22 . 106.69(12) yes
N3 . Si2 . C23 . 111.5(1) yes
C21 . Si2 . C23 . 107.06(13) yes
C22 . Si2 . C23 . 109.58(12) yes
N1 . C1 . C2 . 119.29(18) yes
N1 . C1 . C6 . 120.7(2) yes
C2 . C1 . C6 . 120.0(2) yes
C1 . C2 . C3 . 119.4(2) yes
C2 . C3 . C4 . 120.8(2) yes
C3 . C4 . C5 . 119.9(2) yes
C4 . C5 . C6 . 120.4(2) yes
C1 . C6 . C5 . 119.5(2) yes
N4 . C9 . C10 . 123.3(3) yes
C9 . C10 . C11 . 118.6(3) yes
C10 . C11 . C12 . 118.7(2) yes
C11 . C12 . C13 . 120.1(2) yes
N4 . C13 . C12 . 120.8(2) yes
N4 . C13 . C14 . 115.09(18) yes
C12 . C13 . C14 . 124.1(2) yes
C13 . C14 . C15 . 111.91(18) yes
C13 . C14 . C16 . 109.23(18) yes
C15 . C14 . C16 . 106.99(18) yes
C13 . C14 . C17 . 110.49(18) yes
C15 . C14 . C17 . 106.66(18) yes
C16 . C14 . C17 . 111.52(17) yes
N2 . C16 . C14 . 115.72(18) yes
N3 . C17 . C14 . 117.14(17) yes

loop_
_geom_bond_atom_site_label_1
_geom_bond_site_symmetry_1
_geom_bond_atom_site_label_2
_geom_bond_site_symmetry_2
_geom_bond_distance
_geom_bond_publ_flag
W1 . N1 . 1.7455(18) yes
W1 . N2 . 1.9968(17) yes
W1 . N3 . 2.0416(17) yes
W1 . N4 . 2.3357(18) yes
W1 . C7 . 2.250(2) yes
W1 . C8 . 2.228(2) yes
N1 . C1 . 1.397(3) yes
N2 . Si1 . 1.7641(18) yes
N2 . C16 . 1.460(3) yes
N3 . Si2 . 1.7471(17) yes
N3 . C17 . 1.475(3) yes
N4 . C9 . 1.348(3) yes
N4 . C13 . 1.350(3) yes
Si1 . C18 . 1.860(3) yes
Si1 . C19 . 1.858(2) yes
Si1 . C20 . 1.877(3) yes
Si2 . C21 . 1.867(3) yes
Si2 . C22 . 1.871(3) yes
Si2 . C23 . 1.866(3) yes
C1 . C2 . 1.393(3) yes
C1 . C6 . 1.399(3) yes
C2 . C3 . 1.388(3) yes
C3 . C4 . 1.371(4) yes
C4 . C5 . 1.390(4) yes
C5 . C6 . 1.382(3) yes
C9 . C10 . 1.380(3) yes
C10 . C11 . 1.385(4) yes
C11 . C12 . 1.384(4) yes
C12 . C13 . 1.397(3) yes
C13 . C14 . 1.500(3) yes
C14 . C15 . 1.538(3) yes
C14 . C16 . 1.540(3) yes
C14 . C17 . 1.549(3) yes
